data_4037704
loop_
_publ_author_name
'Ding, Ya-Li'
'Zhao, Yun-Long'
'Niu, Shuang-Shuo'
'Wu, Pei'
'Cheng, Ying'

_publ_section_title
;
 Asymmetric Synthesis of Multifunctionalized 2,3-Benzodiazepines by a
 One-pot N-Heterocyclic Carbene/Chiral Palladium Sequential Catalysis.
;
_journal_name_full 'The Journal of organic chemistry'
_journal_paper_doi 10.1021/acs.joc.9b02693
_journal_year 2019
_chemical_absolute_configuration ad
_chemical_formula_moiety 'C15 H14 Cl N3 O6'
_chemical_formula_sum 'C15 H14 Cl N3 O6'
_chemical_formula_weight 367.74
_space_group_crystal_system orthorhombic
_space_group_IT_number 19
_space_group_name_Hall 'P 2ac 2ab'
_space_group_name_H-M_alt 'P 21 21 21'
_atom_sites_solution_hydrogens geom
_atom_sites_solution_primary dual
_audit_creation_date 2019-06-12
_audit_creation_method
;
Olex2 1.2
(compiled 2018.05.29 svn.r3508 for OlexSys, GUI svn.r5506)
;
_cell_angle_alpha 90
_cell_angle_beta 90
_cell_angle_gamma 90
_cell_formula_units_Z 8
_cell_length_a 8.35980(10)
_cell_length_b 11.94590(10)
_cell_length_c 32.5899(4)
_cell_measurement_reflns_used 13545
_cell_measurement_temperature 100.00(10)
_cell_measurement_theta_max 74.9850
_cell_measurement_theta_min 3.9550
_cell_volume 3254.60(6)
_computing_cell_refinement 'CrysAlisPro 1.171.40.35a (Rigaku OD, 2018)'
_computing_data_collection 'CrysAlisPro 1.171.40.35a (Rigaku OD, 2018)'
_computing_data_reduction 'CrysAlisPro 1.171.40.35a (Rigaku OD, 2018)'
_computing_molecular_graphics 'Olex2 (Dolomanov et al., 2009)'
_computing_publication_material 'Olex2 (Dolomanov et al., 2009)'
_computing_structure_refinement 'ShelXL (Sheldrick, 2015)'
_computing_structure_solution 'ShelXT (Sheldrick, 2015)'
_diffrn_ambient_environment N~2~
_diffrn_ambient_temperature 100.00(10)
_diffrn_detector 'CCD plate'
_diffrn_detector_area_resol_mean 10.0000
_diffrn_detector_type HyPix
_diffrn_measured_fraction_theta_full 0.993
_diffrn_measured_fraction_theta_max 0.972
_diffrn_measurement_details
;
List of Runs (angles in degrees, time in seconds):

  # Type    Start    End  Width  t~exp~   \w     \q     \k     \f   Frames
--------------------------------------------------------------------------
  1  \w   -114.00 -31.00   0.10    0.10    --  -47.70 -65.00  92.00  830
  2  \w   -172.00-142.00   0.10    0.10    -- -102.00 -56.00-102.00  300
  3  \w   -106.00 -29.00   0.10    0.10    -- -102.00  65.00-131.00  770
  4  \w     45.00  95.00   0.10    0.10    --  104.75-121.00  24.00  500
  5  \w   -116.00 -88.00   0.10    0.10    --  -47.70-125.00  30.00  280
  6  \w   -108.00 -82.00   0.10    0.10    --  -47.70-125.00-150.00  260
  7  \w     -5.00  31.00   0.10    0.10    --   47.70 -19.00 -90.00  360
  8  \w   -175.00-143.00   0.10    0.10    -- -102.00 -30.00-150.00  320
  9  \w   -144.00 -96.00   0.10    0.10    -- -102.00 -30.00 120.00  480
 10  \w   -166.00 -88.00   0.10    0.10    -- -102.00 -15.00 -30.00  780
 11  \w   -126.00 -89.00   0.10    0.10    -- -102.00 -30.00-150.00  370
 12  \w   -175.00-150.00   0.10    0.10    -- -102.00 -30.00 120.00  250
 13  \w     34.00  59.00   0.10    0.10    --  104.75 -94.00  60.00  250
 14  \w    101.00 176.00   0.10    0.10    --  104.75  45.00-180.00  750
;
_diffrn_measurement_device 'four-circle diffractometer'
_diffrn_measurement_device_type 'XtaLAB Synergy R, DW system, HyPix'
_diffrn_measurement_method '\w scans'
_diffrn_orient_matrix_type 'CrysAlisPro convention (1999,Acta A55,543-557)'
_diffrn_orient_matrix_UB_11 -0.0739892000
_diffrn_orient_matrix_UB_12 -0.0926543000
_diffrn_orient_matrix_UB_13 0.0268433000
_diffrn_orient_matrix_UB_21 -0.1673624000
_diffrn_orient_matrix_UB_22 0.0300203000
_diffrn_orient_matrix_UB_23 -0.0164413000
_diffrn_orient_matrix_UB_31 0.0216898000
_diffrn_orient_matrix_UB_32 -0.0845207000
_diffrn_orient_matrix_UB_33 -0.0352726000
_diffrn_radiation_monochromator mirror
_diffrn_radiation_probe x-ray
_diffrn_radiation_type CuK\a
_diffrn_radiation_wavelength 1.54184
_diffrn_reflns_av_R_equivalents 0.0365
_diffrn_reflns_av_unetI/netI 0.0370
_diffrn_reflns_Laue_measured_fraction_full 0.993
_diffrn_reflns_Laue_measured_fraction_max 0.972
_diffrn_reflns_limit_h_max 10
_diffrn_reflns_limit_h_min -10
_diffrn_reflns_limit_k_max 13
_diffrn_reflns_limit_k_min -14
_diffrn_reflns_limit_l_max 38
_diffrn_reflns_limit_l_min -40
_diffrn_reflns_number 15719
_diffrn_reflns_point_group_measured_fraction_full 0.978
_diffrn_reflns_point_group_measured_fraction_max 0.943
_diffrn_reflns_theta_full 67.684
_diffrn_reflns_theta_max 75.343
_diffrn_reflns_theta_min 2.712
_diffrn_source 'Rotating-anode X-ray tube'
_diffrn_source_type 'Rigaku (Cu) X-ray Source'
_exptl_absorpt_coefficient_mu 2.443
_exptl_absorpt_correction_T_max 1.00000
_exptl_absorpt_correction_T_min 0.84993
_exptl_absorpt_correction_type multi-scan
_exptl_absorpt_process_details
;
CrysAlisPro 1.171.40.35a (Rigaku Oxford Diffraction, 2018)
Empirical absorption correction using spherical harmonics,
 implemented in SCALE3 ABSPACK scaling algorithm.
;
_exptl_crystal_colour colourless
_exptl_crystal_colour_primary colourless
_exptl_crystal_density_diffrn 1.501
_exptl_crystal_description block
_exptl_crystal_F_000 1520
_exptl_crystal_size_max 0.2
_exptl_crystal_size_mid 0.15
_exptl_crystal_size_min 0.1
_refine_diff_density_max 0.299
_refine_diff_density_min -0.301
_refine_diff_density_rms 0.053
_refine_ls_abs_structure_details
;
 Flack x determined using 2394 quotients [(I+)-(I-)]/[(I+)+(I-)]
 (Parsons, Flack and Wagner, Acta Cryst. B69 (2013) 249-259).
;
_refine_ls_abs_structure_Flack -0.005(5)
_refine_ls_extinction_method none
_refine_ls_goodness_of_fit_ref 1.099
_refine_ls_hydrogen_treatment constr
_refine_ls_matrix_type full
_refine_ls_number_parameters 455
_refine_ls_number_reflns 6356
_refine_ls_number_restraints 0
_refine_ls_restrained_S_all 1.099
_refine_ls_R_factor_all 0.0367
_refine_ls_R_factor_gt 0.0315
_refine_ls_shift/su_max 0.001
_refine_ls_shift/su_mean 0.000
_refine_ls_structure_factor_coef Fsqd
_refine_ls_weighting_details 'w=1/[\s^2^(Fo^2^)+(0.0340P)^2^+1.5656P] where P=(Fo^2^+2Fc^2^)/3'
_refine_ls_weighting_scheme calc
_refine_ls_wR_factor_gt 0.0770
_refine_ls_wR_factor_ref 0.0834
_reflns_Friedel_coverage 0.710
_reflns_Friedel_fraction_full 0.957
_reflns_Friedel_fraction_max 0.905
_reflns_number_gt 6070
_reflns_number_total 6356
_reflns_threshold_expression 'I > 2\s(I)'
_cod_data_source_file jo9b02693_si_002.cif
_cod_data_source_block 20190605d
_cod_database_code 4037704
_shelx_shelxl_version_number 2014/7
_chemical_oxdiff_formula c1h1n1o1Cl1
_shelx_space_group_comment
;
The symmetry employed for this shelxl refinement is uniquely defined
by the following loop, which should always be used as a source of
symmetry information in preference to the above space-group names.
They are only intended as comments.
;
_shelx_estimated_absorpt_t_max 0.792
_shelx_estimated_absorpt_t_min 0.641
_diffrn_oxdiff_digest_frames
;
015b991b5d2fc8fdb5c6048012c73b013106500fe10
;
_reflns_odcompleteness_completeness 99.37
_reflns_odcompleteness_iscentric 1
_reflns_odcompleteness_theta 66.97
_olex2_refinement_description
;
1. Fixed Uiso
 At 1.2 times of:
  All C(H) groups, All C(H,H) groups
 At 1.5 times of:
  All C(H,H,H) groups
2.a Ternary CH refined with riding coordinates:
 C13(H13), C28(H28)
2.b Aromatic/amide H refined with riding coordinates:
 C2(H2), C5(H5), C6(H6), C7(H7), C14(H14), C17(H17), C20(H20), C21(H21),
 C22(H22), C29(H29)
2.c X=CH2 refined with riding coordinates:
 C15(H15A,H15B), C30(H30A,H30B)
2.d Idealised Me refined as rotating group:
 C10(H10A,H10B,H10C), C12(H12A,H12B,H12C), C25(H25A,H25B,H25C), C27(H27A,H27B,
 H27C)
;
_olex2_submission_special_instructions 'No special instructions were received'
_oxdiff_exptl_absorpt_empirical_details
;
Empirical correction (ABSPACK) includes:
- Absorption correction using spherical harmonics
- Frame scaling
;
_oxdiff_exptl_absorpt_empirical_full_max 1.280
_oxdiff_exptl_absorpt_empirical_full_min 0.864

loop_
_space_group_symop_operation_xyz
'x, y, z'
'-x+1/2, -y, z+1/2'
'-x, y+1/2, -z+1/2'
'x+1/2, -y+1/2, -z'

loop_
_atom_site_label
_atom_site_type_symbol
_atom_site_fract_x
_atom_site_fract_y
_atom_site_fract_z
_atom_site_U_iso_or_equiv
_atom_site_adp_type
_atom_site_occupancy
_atom_site_site_symmetry_order
_atom_site_calc_flag
_atom_site_refinement_flags_posn
Cl1 Cl -0.08249(9) 0.17060(6) 0.42638(2) 0.02930(16) Uani 1 1 d .
O1 O 0.4147(3) 0.55585(17) 0.31396(6) 0.0293(5) Uani 1 1 d .
O2 O 0.5549(2) 0.68354(17) 0.34467(6) 0.0295(5) Uani 1 1 d .
O3 O 0.3078(2) 0.81282(16) 0.37604(6) 0.0258(4) Uani 1 1 d .
O4 O 0.4356(3) 0.84811(17) 0.43585(6) 0.0282(4) Uani 1 1 d .
O5 O 0.5542(2) 0.52827(17) 0.49755(6) 0.0229(4) Uani 1 1 d .
O6 O 0.6668(2) 0.57991(17) 0.43712(6) 0.0244(4) Uani 1 1 d .
N1 N 0.4487(3) 0.61264(19) 0.34422(7) 0.0226(5) Uani 1 1 d .
N2 N 0.3893(3) 0.66851(19) 0.41384(6) 0.0200(5) Uani 1 1 d .
N3 N 0.4076(3) 0.62457(19) 0.45272(7) 0.0195(5) Uani 1 1 d .
C1 C 0.0221(3) 0.2915(2) 0.43972(8) 0.0229(5) Uani 1 1 d .
C2 C 0.1018(3) 0.3506(2) 0.40965(8) 0.0214(5) Uani 1 1 d .
H2 H 0.1013 0.3245 0.3828 0.026 Uiso 1 1 calc R
C3 C 0.1840(3) 0.4500(2) 0.41932(8) 0.0194(5) Uani 1 1 d .
C4 C 0.1823(3) 0.4886(2) 0.46020(8) 0.0203(5) Uani 1 1 d .
C5 C 0.1035(3) 0.4246(2) 0.48987(9) 0.0227(6) Uani 1 1 d .
H5 H 0.1047 0.4487 0.5170 0.027 Uiso 1 1 calc R
C6 C 0.0240(4) 0.3268(2) 0.48025(9) 0.0247(6) Uani 1 1 d .
H6 H -0.0272 0.2854 0.5005 0.030 Uiso 1 1 calc R
C7 C 0.2722(3) 0.4986(2) 0.38489(8) 0.0197(5) Uani 1 1 d .
H7 H 0.2695 0.4566 0.3609 0.024 Uiso 1 1 calc R
C8 C 0.3558(3) 0.5936(2) 0.38239(8) 0.0189(5) Uani 1 1 d .
C9 C 0.3828(3) 0.7856(2) 0.41065(8) 0.0219(6) Uani 1 1 d .
C10 C 0.2970(4) 0.9316(3) 0.36783(11) 0.0344(7) Uani 1 1 d .
H10A H 0.2383 0.9435 0.3429 0.052 Uiso 1 1 calc GR
H10B H 0.4026 0.9622 0.3650 0.052 Uiso 1 1 calc GR
H10C H 0.2429 0.9680 0.3901 0.052 Uiso 1 1 calc GR
C11 C 0.5546(3) 0.5757(2) 0.46060(8) 0.0196(5) Uani 1 1 d .
C12 C 0.7024(4) 0.4725(3) 0.50806(10) 0.0292(6) Uani 1 1 d .
H12A H 0.7228 0.4136 0.4887 0.044 Uiso 1 1 calc GR
H12B H 0.6940 0.4413 0.5351 0.044 Uiso 1 1 calc GR
H12C H 0.7887 0.5255 0.5073 0.044 Uiso 1 1 calc GR
C13 C 0.2588(3) 0.5969(2) 0.47474(8) 0.0208(6) Uani 1 1 d .
H13 H 0.2873 0.5862 0.5036 0.025 Uiso 1 1 calc R
C14 C 0.1501(3) 0.6969(2) 0.47280(9) 0.0251(6) Uani 1 1 d .
H14 H 0.1827 0.7608 0.4867 0.030 Uiso 1 1 calc R
C15 C 0.0125(4) 0.7020(3) 0.45307(9) 0.0289(6) Uani 1 1 d .
H15A H -0.0248 0.6400 0.4387 0.035 Uiso 1 1 calc R
H15B H -0.0473 0.7677 0.4535 0.035 Uiso 1 1 calc R
Cl2 Cl 1.03702(9) 0.69977(5) 0.32416(2) 0.02721(16) Uani 1 1 d .
O7 O 0.5008(2) 0.33261(16) 0.43641(5) 0.0227(4) Uani 1 1 d .
O8 O 0.4384(3) 0.16856(17) 0.41237(6) 0.0282(4) Uani 1 1 d .
O9 O 0.7016(2) 0.02246(16) 0.36254(6) 0.0253(4) Uani 1 1 d .
O10 O 0.8968(3) 0.03601(18) 0.31478(7) 0.0301(5) Uani 1 1 d .
O11 O 0.4126(3) 0.11469(17) 0.29502(6) 0.0267(4) Uani 1 1 d .
O12 O 0.3068(2) 0.25322(18) 0.33371(6) 0.0277(4) Uani 1 1 d .
N4 N 0.5031(3) 0.26048(19) 0.40945(6) 0.0198(5) Uani 1 1 d .
N5 N 0.5688(3) 0.20698(19) 0.34008(7) 0.0203(5) Uani 1 1 d .
N6 N 0.7049(3) 0.17012(19) 0.31995(7) 0.0223(5) Uani 1 1 d .
C16 C 0.9693(3) 0.5634(2) 0.31719(8) 0.0207(5) Uani 1 1 d .
C17 C 0.8605(3) 0.5189(2) 0.34451(8) 0.0205(5) Uani 1 1 d .
H17 H 0.8302 0.5599 0.3675 0.025 Uiso 1 1 calc R
C18 C 0.7951(3) 0.4117(2) 0.33791(8) 0.0191(5) Uani 1 1 d .
C19 C 0.8416(3) 0.3514(2) 0.30281(8) 0.0194(5) Uani 1 1 d .
C20 C 0.9599(4) 0.3972(2) 0.27742(8) 0.0229(6) Uani 1 1 d .
H20 H 0.9961 0.3556 0.2551 0.028 Uiso 1 1 calc R
C21 C 1.0246(4) 0.5014(2) 0.28423(8) 0.0242(6) Uani 1 1 d .
H21 H 1.1039 0.5295 0.2671 0.029 Uiso 1 1 calc R
C22 C 0.6880(3) 0.3738(2) 0.37067(8) 0.0195(5) Uani 1 1 d .
H22 H 0.6888 0.4168 0.3945 0.023 Uiso 1 1 calc R
C23 C 0.5899(3) 0.2863(2) 0.37094(7) 0.0191(5) Uani 1 1 d .
C24 C 0.4159(4) 0.1958(2) 0.32283(8) 0.0229(5) Uani 1 1 d .
C25 C 0.2665(4) 0.1135(3) 0.27088(11) 0.0354(7) Uani 1 1 d .
H25A H 0.2745 0.0573 0.2499 0.053 Uiso 1 1 calc GR
H25B H 0.2513 0.1855 0.2584 0.053 Uiso 1 1 calc GR
H25C H 0.1773 0.0970 0.2884 0.053 Uiso 1 1 calc GR
C26 C 0.7781(3) 0.0717(2) 0.33133(9) 0.0236(6) Uani 1 1 d .
C27 C 0.7722(4) -0.0817(3) 0.37638(11) 0.0357(7) Uani 1 1 d .
H27A H 0.7697 -0.1354 0.3545 0.053 Uiso 1 1 calc GR
H27B H 0.7127 -0.1100 0.3993 0.053 Uiso 1 1 calc GR
H27C H 0.8811 -0.0688 0.3845 0.053 Uiso 1 1 calc GR
C28 C 0.7705(3) 0.2418(2) 0.28762(8) 0.0221(6) Uani 1 1 d .
H28 H 0.8581 0.1999 0.2748 0.027 Uiso 1 1 calc R
C29 C 0.6455(4) 0.2598(3) 0.25466(8) 0.0274(6) Uani 1 1 d .
H29 H 0.6306 0.2024 0.2358 0.033 Uiso 1 1 calc R
C30 C 0.5557(4) 0.3499(3) 0.25042(10) 0.0341(7) Uani 1 1 d .
H30A H 0.5666 0.4093 0.2686 0.041 Uiso 1 1 calc R
H30B H 0.4815 0.3540 0.2292 0.041 Uiso 1 1 calc R

loop_
_atom_site_aniso_label
_atom_site_aniso_U_11
_atom_site_aniso_U_22
_atom_site_aniso_U_33
_atom_site_aniso_U_23
_atom_site_aniso_U_13
_atom_site_aniso_U_12
Cl1 0.0315(3) 0.0219(3) 0.0345(4) 0.0040(3) -0.0037(3) -0.0064(3)
O1 0.0455(13) 0.0249(10) 0.0174(9) 0.0000(8) 0.0043(9) -0.0005(9)
O2 0.0293(11) 0.0309(11) 0.0283(10) 0.0040(9) 0.0056(9) -0.0067(9)
O3 0.0325(11) 0.0177(10) 0.0271(10) 0.0022(8) -0.0059(8) -0.0021(8)
O4 0.0352(12) 0.0233(10) 0.0261(10) -0.0058(8) -0.0009(9) -0.0047(9)
O5 0.0212(10) 0.0258(10) 0.0217(9) 0.0002(7) -0.0015(8) 0.0005(8)
O6 0.0203(10) 0.0265(10) 0.0265(10) -0.0052(8) 0.0035(8) -0.0028(8)
N1 0.0298(13) 0.0179(11) 0.0200(11) 0.0029(9) 0.0042(10) 0.0046(10)
N2 0.0256(12) 0.0195(11) 0.0148(10) -0.0004(9) -0.0001(9) -0.0017(10)
N3 0.0201(11) 0.0224(11) 0.0162(10) 0.0007(9) 0.0014(9) 0.0002(9)
C1 0.0202(12) 0.0218(13) 0.0268(13) 0.0026(11) -0.0018(11) 0.0009(11)
C2 0.0220(13) 0.0203(13) 0.0218(12) 0.0004(10) -0.0017(11) 0.0031(11)
C3 0.0209(12) 0.0165(13) 0.0206(13) 0.0014(10) -0.0010(11) 0.0020(10)
C4 0.0192(12) 0.0228(13) 0.0190(12) 0.0000(10) 0.0006(10) 0.0023(11)
C5 0.0226(13) 0.0245(14) 0.0211(13) 0.0000(11) -0.0001(11) 0.0027(11)
C6 0.0241(13) 0.0249(14) 0.0252(13) 0.0067(11) 0.0014(11) 0.0009(12)
C7 0.0237(14) 0.0196(13) 0.0159(12) -0.0001(10) 0.0002(10) 0.0039(11)
C8 0.0224(13) 0.0185(13) 0.0160(12) -0.0001(10) 0.0033(10) 0.0016(10)
C9 0.0246(14) 0.0184(13) 0.0228(13) -0.0014(11) 0.0027(11) -0.0024(11)
C10 0.0409(18) 0.0188(15) 0.0435(18) 0.0067(13) -0.0047(15) -0.0036(13)
C11 0.0204(13) 0.0178(12) 0.0205(12) -0.0056(10) 0.0000(11) -0.0025(10)
C12 0.0267(15) 0.0278(15) 0.0332(16) 0.0008(12) -0.0081(13) 0.0036(13)
C13 0.0215(13) 0.0262(14) 0.0147(12) -0.0029(10) 0.0006(10) -0.0013(11)
C14 0.0262(14) 0.0211(14) 0.0281(14) -0.0068(11) 0.0065(11) -0.0017(12)
C15 0.0258(14) 0.0263(14) 0.0345(15) -0.0033(12) 0.0035(12) 0.0034(12)
Cl2 0.0311(3) 0.0193(3) 0.0313(3) 0.0003(3) 0.0004(3) -0.0061(3)
O7 0.0294(10) 0.0227(9) 0.0159(8) -0.0034(7) 0.0012(7) -0.0001(8)
O8 0.0369(12) 0.0206(10) 0.0269(10) -0.0003(8) 0.0058(9) -0.0072(9)
O9 0.0280(10) 0.0192(10) 0.0286(10) 0.0035(8) 0.0054(9) -0.0009(8)
O10 0.0296(11) 0.0272(11) 0.0336(11) -0.0002(9) 0.0087(9) 0.0049(9)
O11 0.0302(11) 0.0238(10) 0.0261(10) -0.0091(8) -0.0005(9) -0.0040(9)
O12 0.0243(10) 0.0303(11) 0.0286(10) -0.0061(9) 0.0001(8) 0.0028(9)
N4 0.0224(11) 0.0188(11) 0.0182(10) 0.0004(8) 0.0004(9) 0.0008(9)
N5 0.0216(11) 0.0194(10) 0.0198(10) -0.0044(8) 0.0036(9) -0.0012(9)
N6 0.0279(12) 0.0164(11) 0.0227(11) -0.0021(9) 0.0082(9) 0.0010(9)
C16 0.0217(12) 0.0199(13) 0.0206(12) 0.0032(10) -0.0038(11) -0.0007(11)
C17 0.0215(12) 0.0205(13) 0.0194(12) -0.0016(10) -0.0008(10) 0.0009(10)
C18 0.0202(12) 0.0183(13) 0.0187(12) 0.0026(10) -0.0012(10) 0.0003(10)
C19 0.0223(13) 0.0170(13) 0.0188(12) 0.0002(10) 0.0004(10) 0.0005(10)
C20 0.0276(14) 0.0219(13) 0.0193(12) -0.0017(10) 0.0019(11) 0.0019(12)
C21 0.0272(14) 0.0251(14) 0.0204(13) 0.0055(10) 0.0022(11) -0.0019(12)
C22 0.0232(13) 0.0207(13) 0.0147(12) -0.0031(10) 0.0000(10) 0.0011(11)
C23 0.0250(13) 0.0179(12) 0.0143(11) 0.0002(9) 0.0026(10) 0.0014(11)
C24 0.0302(14) 0.0202(13) 0.0183(12) -0.0011(10) 0.0008(11) -0.0069(11)
C25 0.0298(17) 0.0382(18) 0.0383(17) -0.0128(15) -0.0082(14) -0.0021(14)
C26 0.0257(14) 0.0203(13) 0.0247(14) -0.0024(11) 0.0018(11) -0.0027(11)
C27 0.0379(18) 0.0238(16) 0.0452(19) 0.0087(14) 0.0054(15) 0.0035(14)
C28 0.0278(14) 0.0196(13) 0.0189(12) -0.0019(10) 0.0052(11) -0.0013(11)
C29 0.0371(16) 0.0294(15) 0.0157(12) -0.0050(11) 0.0027(12) -0.0120(13)
C30 0.0409(18) 0.0339(16) 0.0275(15) 0.0033(12) -0.0055(14) -0.0084(15)

loop_
_atom_type_symbol
_atom_type_description
_atom_type_scat_dispersion_real
_atom_type_scat_dispersion_imag
_atom_type_scat_source
C C 0.0181 0.0091 'International Tables Vol C Tables 4.2.6.8 and 6.1.1.4'
H H 0.0000 0.0000 'International Tables Vol C Tables 4.2.6.8 and 6.1.1.4'
Cl Cl 0.3639 0.7018 'International Tables Vol C Tables 4.2.6.8 and 6.1.1.4'
N N 0.0311 0.0180 'International Tables Vol C Tables 4.2.6.8 and 6.1.1.4'
O O 0.0492 0.0322 'International Tables Vol C Tables 4.2.6.8 and 6.1.1.4'

loop_
_geom_angle_atom_site_label_1
_geom_angle_atom_site_label_2
_geom_angle_atom_site_label_3
_geom_angle
C9 O3 C10 115.2(2)
C11 O5 C12 114.1(2)
O1 N1 C8 117.8(2)
O2 N1 O1 123.9(2)
O2 N1 C8 118.3(2)
N3 N2 C8 117.0(2)
N3 N2 C9 116.8(2)
C8 N2 C9 125.4(2)
N2 N3 C11 115.4(2)
N2 N3 C13 116.0(2)
C11 N3 C13 124.4(2)
C2 C1 Cl1 119.3(2)
C2 C1 C6 121.0(3)
C6 C1 Cl1 119.7(2)
C1 C2 H2 119.7
C1 C2 C3 120.6(3)
C3 C2 H2 119.7
C2 C3 C4 118.9(2)
C2 C3 C7 114.2(2)
C4 C3 C7 126.8(2)
C3 C4 C13 124.7(2)
C5 C4 C3 118.6(3)
C5 C4 C13 116.6(2)
C4 C5 H5 118.9
C6 C5 C4 122.2(3)
C6 C5 H5 118.9
C1 C6 H6 120.7
C5 C6 C1 118.6(3)
C5 C6 H6 120.7
C3 C7 H7 114.8
C8 C7 C3 130.4(2)
C8 C7 H7 114.8
N2 C8 N1 114.5(2)
C7 C8 N1 117.1(2)
C7 C8 N2 127.4(2)
O3 C9 N2 108.9(2)
O4 C9 O3 127.1(3)
O4 C9 N2 123.9(3)
O3 C10 H10A 109.5
O3 C10 H10B 109.5
O3 C10 H10C 109.5
H10A C10 H10B 109.5
H10A C10 H10C 109.5
H10B C10 H10C 109.5
O5 C11 N3 110.2(2)
O6 C11 O5 126.2(3)
O6 C11 N3 123.5(2)
O5 C12 H12A 109.5
O5 C12 H12B 109.5
O5 C12 H12C 109.5
H12A C12 H12B 109.5
H12A C12 H12C 109.5
H12B C12 H12C 109.5
N3 C13 C4 113.2(2)
N3 C13 H13 106.9
N3 C13 C14 108.2(2)
C4 C13 H13 106.9
C14 C13 C4 114.2(2)
C14 C13 H13 106.9
C13 C14 H14 117.1
C15 C14 C13 125.8(3)
C15 C14 H14 117.1
C14 C15 H15A 120.0
C14 C15 H15B 120.0
H15A C15 H15B 120.0
C26 O9 C27 114.8(2)
C24 O11 C25 113.2(2)
O7 N4 C23 117.8(2)
O8 N4 O7 124.3(2)
O8 N4 C23 117.9(2)
N6 N5 C23 117.0(2)
N6 N5 C24 121.9(2)
C23 N5 C24 118.0(2)
N5 N6 C28 117.5(2)
C26 N6 N5 120.6(2)
C26 N6 C28 121.8(2)
C17 C16 Cl2 119.5(2)
C17 C16 C21 120.9(3)
C21 C16 Cl2 119.6(2)
C16 C17 H17 119.7
C16 C17 C18 120.5(3)
C18 C17 H17 119.7
C17 C18 C22 114.0(2)
C19 C18 C17 118.9(2)
C19 C18 C22 127.1(2)
C18 C19 C28 126.7(2)
C20 C19 C18 118.4(2)
C20 C19 C28 114.8(2)
C19 C20 H20 118.8
C21 C20 C19 122.4(3)
C21 C20 H20 118.8
C16 C21 H21 120.7
C20 C21 C16 118.6(3)
C20 C21 H21 120.7
C18 C22 H22 115.7
C23 C22 C18 128.7(2)
C23 C22 H22 115.7
N5 C23 N4 114.1(2)
C22 C23 N4 118.1(2)
C22 C23 N5 127.5(2)
O11 C24 N5 111.2(2)
O12 C24 O11 127.3(3)
O12 C24 N5 121.4(2)
O11 C25 H25A 109.5
O11 C25 H25B 109.5
O11 C25 H25C 109.5
H25A C25 H25B 109.5
H25A C25 H25C 109.5
H25B C25 H25C 109.5
O9 C26 N6 111.6(2)
O10 C26 O9 125.3(3)
O10 C26 N6 123.1(3)
O9 C27 H27A 109.5
O9 C27 H27B 109.5
O9 C27 H27C 109.5
H27A C27 H27B 109.5
H27A C27 H27C 109.5
H27B C27 H27C 109.5
N6 C28 C19 114.6(2)
N6 C28 H28 106.7
N6 C28 C29 109.6(2)
C19 C28 H28 106.7
C29 C28 C19 112.2(2)
C29 C28 H28 106.7
C28 C29 H29 117.2
C30 C29 C28 125.6(3)
C30 C29 H29 117.2
C29 C30 H30A 120.0
C29 C30 H30B 120.0
H30A C30 H30B 120.0

loop_
_geom_bond_atom_site_label_1
_geom_bond_atom_site_label_2
_geom_bond_distance
Cl1 C1 1.743(3)
O1 N1 1.230(3)
O2 N1 1.227(3)
O3 C9 1.331(3)
O3 C10 1.447(4)
O4 C9 1.194(3)
O5 C11 1.331(3)
O5 C12 1.448(4)
O6 C11 1.212(3)
N1 C8 1.484(3)
N2 N3 1.380(3)
N2 C8 1.389(3)
N2 C9 1.403(4)
N3 C11 1.384(4)
N3 C13 1.474(4)
C1 C2 1.379(4)
C1 C6 1.386(4)
C2 H2 0.9300
C2 C3 1.408(4)
C3 C4 1.410(4)
C3 C7 1.463(4)
C4 C5 1.397(4)
C4 C13 1.519(4)
C5 H5 0.9300
C5 C6 1.381(4)
C6 H6 0.9300
C7 H7 0.9300
C7 C8 1.335(4)
C10 H10A 0.9600
C10 H10B 0.9600
C10 H10C 0.9600
C12 H12A 0.9600
C12 H12B 0.9600
C12 H12C 0.9600
C13 H13 0.9800
C13 C14 1.502(4)
C14 H14 0.9300
C14 C15 1.319(4)
C15 H15A 0.9300
C15 H15B 0.9300
Cl2 C16 1.739(3)
O7 N4 1.231(3)
O8 N4 1.228(3)
O9 C26 1.338(4)
O9 C27 1.450(4)
O10 C26 1.207(4)
O11 C24 1.327(3)
O11 C25 1.453(4)
O12 C24 1.195(4)
N4 C23 1.482(3)
N5 N6 1.385(3)
N5 C23 1.393(3)
N5 C24 1.403(4)
N6 C26 1.376(4)
N6 C28 1.464(3)
C16 C17 1.379(4)
C16 C21 1.385(4)
C17 H17 0.9300
C17 C18 1.408(4)
C18 C19 1.406(4)
C18 C22 1.465(4)
C19 C20 1.401(4)
C19 C28 1.521(4)
C20 H20 0.9300
C20 C21 1.375(4)
C21 H21 0.9300
C22 H22 0.9300
C22 C23 1.329(4)
C25 H25A 0.9600
C25 H25B 0.9600
C25 H25C 0.9600
C27 H27A 0.9600
C27 H27B 0.9600
C27 H27C 0.9600
C28 H28 0.9800
C28 C29 1.514(4)
C29 H29 0.9300
C29 C30 1.320(5)
C30 H30A 0.9300
C30 H30B 0.9300
